data_4342855
loop_
_publ_author_name
'Morrison, Gregory'
'Ramanantoanina, Harry'
'Urland, Werner'
'Smith, Mark D.'
'Zur Loye, Hans-Conrad'

_publ_section_title
;
 Flux Synthesis, Structure, Properties, and Theoretical Magnetic Study of
 Uranium(IV)-Containing A2USi6O15 (A = K, Rb) with an Intriguing
 Green-to-Purple, Crystal-to-Crystal Structural Transition in the K
 Analogue.
;
_journal_issue 11
_journal_name_full 'Inorganic chemistry'
_journal_page_first 5504
_journal_page_last 5511
_journal_paper_doi 10.1021/acs.inorgchem.5b00556
_journal_volume 54
_journal_year 2015
_chemical_formula_moiety 'K2 O15 Si6 U'
_chemical_formula_sum 'K2 O15 Si6 U'
_chemical_formula_weight 724.77
_space_group_crystal_system monoclinic
_space_group_IT_number 15
_space_group_name_Hall '-C 2yc'
_space_group_name_H-M_alt 'C 1 2/c 1'
_symmetry_space_group_name_Hall '-C 2yc'
_symmetry_space_group_name_H-M 'C 1 2/c 1'
_atom_sites_solution_primary direct
_audit_creation_date 2015-04-30
_audit_creation_method
;
Olex2 1.2
(compiled 2015.01.26 svn.r3150 for OlexSys, GUI svn.r4998)
;
_cell_angle_alpha 90
_cell_angle_beta 97.0860(6)
_cell_angle_gamma 90
_cell_formula_units_Z 8
_cell_length_a 24.2554(8)
_cell_length_b 7.0916(2)
_cell_length_c 17.0588(6)
_cell_measurement_reflns_used 5029
_cell_measurement_temperature 295(1)
_cell_measurement_theta_max 28.26
_cell_measurement_theta_min 3.00
_cell_volume 2911.87(16)
_computing_cell_refinement 'SAINT+, 6.0; Bruker, 2000'
_computing_data_collection 'SMART, 5.625; Bruker, 2001'
_computing_data_reduction 'SAINT+, 6.0; Bruker, 2000'
_computing_molecular_graphics 'Olex2 (Dolomanov et al., 2009)'
_computing_publication_material 'Olex2 (Dolomanov et al., 2009)'
_computing_structure_refinement 'ShelXL (Sheldrick, 2008)'
_computing_structure_solution 'ShelXS (Sheldrick, 2008)'
_diffrn_ambient_temperature 293(2)
_diffrn_measured_fraction_theta_full 1.000
_diffrn_measured_fraction_theta_max 0.999
_diffrn_measurement_device_type 'Bruker P4'
_diffrn_measurement_method '\w scans'
_diffrn_radiation_monochromator graphite
_diffrn_radiation_source 'fine-focus sealed tube'
_diffrn_radiation_type MoK\a
_diffrn_radiation_wavelength 0.71073
_diffrn_reflns_av_R_equivalents 0.0293
_diffrn_reflns_av_unetI/netI 0.0211
_diffrn_reflns_laue_measured_fraction_full 1.000
_diffrn_reflns_laue_measured_fraction_max 0.999
_diffrn_reflns_limit_h_max 32
_diffrn_reflns_limit_h_min -32
_diffrn_reflns_limit_k_max 9
_diffrn_reflns_limit_k_min -9
_diffrn_reflns_limit_l_max 22
_diffrn_reflns_limit_l_min -22
_diffrn_reflns_number 19361
_diffrn_reflns_point_group_measured_fraction_full 1.000
_diffrn_reflns_point_group_measured_fraction_max 0.999
_diffrn_reflns_theta_full 25.242
_diffrn_reflns_theta_max 28.282
_diffrn_reflns_theta_min 1.692
_exptl_absorpt_coefficient_mu 12.294
_exptl_absorpt_correction_T_max 1.0
_exptl_absorpt_correction_T_min 0.6529
_exptl_absorpt_correction_type multi-scan
_exptl_absorpt_process_details
;
SADABS v.2.03 (Bruker,200?) was used for absorption correction.
R(int) was 0.0935 before and 0.0306 after correction.
The Ratio of minimum to maximum transmission is 0.6529.
The \l/2 correction factor is 0.0015.
;
_exptl_crystal_colour green
_exptl_crystal_density_diffrn 3.306
_exptl_crystal_description polyhedra
_exptl_crystal_F_000 2672
_exptl_crystal_size_max 0.2
_exptl_crystal_size_mid 0.1
_exptl_crystal_size_min 0.05
_refine_diff_density_max 0.676
_refine_diff_density_min -0.634
_refine_diff_density_rms 0.140
_refine_ls_extinction_coef 0.000162(13)
_refine_ls_extinction_expression Fc^*^=kFc[1+0.001xFc^2^\l^3^/sin(2\q)]^-1/4^
_refine_ls_extinction_method 'SHELXL-2014/7 (Sheldrick 2014'
_refine_ls_goodness_of_fit_ref 1.034
_refine_ls_matrix_type full
_refine_ls_number_parameters 218
_refine_ls_number_reflns 3627
_refine_ls_number_restraints 0
_refine_ls_restrained_S_all 1.034
_refine_ls_R_factor_all 0.0262
_refine_ls_R_factor_gt 0.0259
_refine_ls_shift/su_max 0.002
_refine_ls_shift/su_mean 0.000
_refine_ls_structure_factor_coef Fsqd
_refine_ls_weighting_details 'w=1/[\s^2^(Fo^2^)+80.0000P] where P=(Fo^2^+2Fc^2^)/3'
_refine_ls_weighting_scheme calc
_refine_ls_wR_factor_gt 0.0572
_refine_ls_wR_factor_ref 0.0574
_reflns_Friedel_coverage 0.000
_reflns_number_gt 3611
_reflns_number_total 3627
_reflns_threshold_expression 'I > 2\s(I)'
_cod_data_source_file ic5b00556_si_002.cif
_cod_data_source_block mor1016b
_cod_depositor_comments 'Adding full bibliography for 4342855--4342857.cif.'
_cod_original_cell_volume 2911.86(16)
_cod_database_code 4342855
_shelx_space_group_comment
;
The symmetry employed for this shelxl refinement is uniquely defined
by the following loop, which should always be used as a source of
symmetry information in preference to the above space-group names.
They are only intended as comments.
;
_olex2_refinement_description
;
;
_shelx_shelxl_version_number 2014/7
_olex2_submission_special_instructions 'No special instructions were received'

loop_
_space_group_symop_operation_xyz
'x, y, z'
'-x, y, -z+1/2'
'x+1/2, y+1/2, z'
'-x+1/2, y+1/2, -z+1/2'
'-x, -y, -z'
'x, -y, z-1/2'
'-x+1/2, -y+1/2, -z'
'x+1/2, -y+1/2, z-1/2'

loop_
_atom_site_label
_atom_site_type_symbol
_atom_site_fract_x
_atom_site_fract_y
_atom_site_fract_z
_atom_site_U_iso_or_equiv
_atom_site_adp_type
_atom_site_occupancy
_atom_site_site_symmetry_order
_atom_site_calc_flag
K1 K 0.39678(8) 0.9496(2) 0.74168(9) 0.0443(4) Uani 1 1 d
K2 K 0.15756(8) 1.5237(3) 0.49565(10) 0.0475(4) Uani 1 1 d
U1 U 0.37926(2) 1.46718(3) 0.62719(2) 0.01192(6) Uani 1 1 d
Si1 Si 0.57919(6) 1.4618(2) 0.66177(8) 0.0132(3) Uani 1 1 d
Si2 Si 0.49514(5) 1.74724(18) 0.57179(8) 0.0108(2) Uani 1 1 d
Si3 Si 0.32000(5) 1.45714(19) 0.42022(8) 0.0118(2) Uani 1 1 d
Si4 Si 0.49523(6) 1.15989(19) 0.60941(8) 0.0112(2) Uani 1 1 d
Si5 Si 0.25262(5) 1.14503(19) 0.32027(8) 0.0114(2) Uani 1 1 d
Si6 Si 0.23531(6) 1.73558(19) 0.35559(8) 0.0120(2) Uani 1 1 d
O1 O 0.19068(16) 1.2012(6) 0.3313(2) 0.0214(8) Uani 1 1 d
O2 O 0.26914(15) 0.9361(5) 0.3574(2) 0.0187(7) Uani 1 1 d
O3 O 0.50869(16) 1.9369(5) 0.6247(2) 0.0179(7) Uani 1 1 d
O4 O 0.26758(15) 1.6007(5) 0.4238(2) 0.0170(7) Uani 1 1 d
O5 O 0.30089(15) 1.2771(5) 0.3650(2) 0.0206(8) Uani 1 1 d
O6 O 0.43575(15) 1.2117(5) 0.6333(2) 0.0208(8) Uani 1 1 d
O7 O 0.54689(15) 1.2614(5) 0.6634(2) 0.0200(8) Uani 1 1 d
O8 O 0.17336(15) 1.7655(5) 0.3741(2) 0.0174(7) Uani 1 1 d
O9 O 0.34269(16) 1.3843(5) 0.5056(2) 0.0200(8) Uani 1 1 d
O10 O 0.26394(17) 1.1335(6) 0.2290(2) 0.0206(8) Uani 1 1 d
O11 O 0.40862(17) 1.5482(6) 0.7520(2) 0.0215(8) Uani 1 1 d
O12 O 0.36455(16) 1.5793(5) 0.3779(2) 0.0216(8) Uani 1 1 d
O13 O 0.5018(2) 1.7952(6) 0.4820(2) 0.0288(10) Uani 1 1 d
O14 O 0.43506(19) 1.6730(7) 0.5802(3) 0.0400(12) Uani 1 1 d
O15 O 0.5428(2) 1.6015(7) 0.6025(3) 0.0370(12) Uani 1 1 d

loop_
_atom_site_aniso_label
_atom_site_aniso_U_11
_atom_site_aniso_U_22
_atom_site_aniso_U_33
_atom_site_aniso_U_23
_atom_site_aniso_U_13
_atom_site_aniso_U_12
K1 0.0633(10) 0.0316(8) 0.0336(8) 0.0043(6) -0.0116(7) -0.0205(7)
K2 0.0626(11) 0.0398(9) 0.0372(8) 0.0152(7) -0.0055(7) -0.0138(8)
U1 0.01076(9) 0.01218(9) 0.01282(9) -0.00005(6) 0.00144(6) 0.00151(6)
Si1 0.0145(6) 0.0100(6) 0.0143(6) 0.0005(5) -0.0017(5) 0.0004(5)
Si2 0.0139(6) 0.0078(6) 0.0109(6) 0.0009(5) 0.0021(5) -0.0001(5)
Si3 0.0127(6) 0.0096(6) 0.0124(6) -0.0002(5) -0.0008(5) -0.0003(5)
Si4 0.0143(6) 0.0087(6) 0.0107(6) 0.0002(5) 0.0016(5) -0.0004(5)
Si5 0.0131(6) 0.0095(6) 0.0118(6) 0.0003(5) 0.0017(5) -0.0023(5)
Si6 0.0147(6) 0.0104(6) 0.0112(6) 0.0015(5) 0.0029(5) 0.0022(5)
O1 0.0176(18) 0.0203(19) 0.027(2) 0.0035(16) 0.0066(15) 0.0015(15)
O2 0.0207(18) 0.0125(18) 0.0224(19) 0.0033(14) 0.0013(15) -0.0017(14)
O3 0.032(2) 0.0080(17) 0.0133(16) 0.0009(13) 0.0001(14) 0.0046(15)
O4 0.0196(18) 0.0167(18) 0.0149(17) 0.0031(14) 0.0025(14) 0.0068(14)
O5 0.0188(18) 0.0139(18) 0.027(2) -0.0085(15) -0.0036(15) -0.0034(15)
O6 0.0154(17) 0.0178(19) 0.029(2) 0.0031(16) 0.0026(15) 0.0056(15)
O7 0.0202(18) 0.0170(19) 0.0222(19) -0.0023(15) -0.0003(15) -0.0059(15)
O8 0.0164(17) 0.0153(18) 0.0213(18) 0.0017(14) 0.0049(14) 0.0041(14)
O9 0.0226(19) 0.0188(19) 0.0174(18) 0.0032(15) -0.0019(14) 0.0030(15)
O10 0.029(2) 0.020(2) 0.0139(17) 0.0018(14) 0.0039(15) -0.0007(16)
O11 0.032(2) 0.0178(19) 0.0137(17) 0.0012(14) -0.0028(15) 0.0042(16)
O12 0.0188(18) 0.0174(19) 0.030(2) 0.0035(16) 0.0062(15) -0.0023(15)
O13 0.060(3) 0.016(2) 0.0118(18) 0.0008(15) 0.0082(18) -0.0036(19)
O14 0.028(2) 0.045(3) 0.050(3) -0.010(2) 0.018(2) -0.022(2)
O15 0.053(3) 0.026(2) 0.027(2) -0.0005(18) -0.012(2) 0.023(2)

loop_
_atom_type_symbol
_atom_type_description
_atom_type_scat_dispersion_real
_atom_type_scat_dispersion_imag
_atom_type_scat_source
K K 0.2009 0.2494 'International Tables Vol C Tables 4.2.6.8 and 6.1.1.4'
O O 0.0106 0.0060 'International Tables Vol C Tables 4.2.6.8 and 6.1.1.4'
Si Si 0.0817 0.0704 'International Tables Vol C Tables 4.2.6.8 and 6.1.1.4'
U U -9.6767 9.6646 'International Tables Vol C Tables 4.2.6.8 and 6.1.1.4'

loop_
_geom_angle_atom_site_label_1
_geom_angle_atom_site_label_2
_geom_angle_atom_site_label_3
_geom_angle
_geom_angle_site_symmetry_1
_geom_angle_site_symmetry_3
Si1 K1 U1 55.39(3) 2_646 1_545
Si4 K1 U1 135.20(6) 2_656 1_545
Si4 K1 U1 94.82(5) . 1_545
Si4 K1 Si1 122.41(6) . 2_646
Si4 K1 Si1 90.65(4) 2_656 2_646
Si4 K1 Si4 78.86(5) 2_656 .
Si6 K1 U1 55.19(3) 7_576 1_545
Si6 K1 Si1 87.10(4) 7_576 2_646
Si6 K1 Si4 162.44(7) 7_576 2_656
Si6 K1 Si4 116.84(5) 7_576 .
O1 K1 U1 115.31(8) 7_576 1_545
O1 K1 Si1 150.24(9) 7_576 2_646
O1 K1 Si4 108.22(8) 7_576 2_656
O1 K1 Si4 84.58(7) 7_576 .
O1 K1 Si6 67.89(8) 7_576 7_576
O3 K1 U1 111.91(8) 2_646 1_545
O3 K1 Si1 65.81(8) 2_646 2_646
O3 K1 Si4 25.30(7) 2_646 2_656
O3 K1 Si4 89.18(8) 2_646 .
O3 K1 Si6 150.29(9) 2_646 7_576
O3 K1 O1 132.71(11) 2_646 7_576
O3 K1 O10 134.08(11) 2_646 6_576
O6 K1 U1 105.55(9) . 1_545
O6 K1 Si1 144.69(10) . 2_646
O6 K1 Si4 85.40(9) . 2_656
O6 K1 Si4 22.65(8) . .
O6 K1 Si6 106.27(9) . 7_576
O6 K1 O1 62.02(10) . 7_576
O6 K1 O3 103.04(11) . 2_646
O6 K1 O7 72.70(12) . 2_656
O6 K1 O8 96.62(12) . 7_576
O6 K1 O10 118.52(11) . 6_576
O6 K1 O11 130.26(13) . 1_545
O7 K1 U1 158.63(10) 2_656 1_545
O7 K1 Si1 113.62(9) 2_656 2_646
O7 K1 Si4 75.56(8) 2_656 .
O7 K1 Si4 25.02(7) 2_656 2_656
O7 K1 Si6 146.17(10) 2_656 7_576
O7 K1 O1 83.20(11) 2_656 7_576
O7 K1 O3 50.01(10) 2_656 2_646
O7 K1 O10 123.74(12) 2_656 6_576
O8 K1 U1 35.00(7) 7_576 1_545
O8 K1 Si1 82.11(8) 7_576 2_646
O8 K1 Si4 99.35(9) 7_576 .
O8 K1 Si4 170.16(10) 7_576 2_656
O8 K1 Si6 24.52(7) 7_576 7_576
O8 K1 O1 81.10(11) 7_576 7_576
O8 K1 O3 145.99(12) 7_576 2_646
O8 K1 O7 163.90(12) 7_576 2_656
O8 K1 O10 50.40(10) 7_576 6_576
O10 K1 U1 76.37(7) 6_576 1_545
O10 K1 Si1 87.83(8) 6_576 2_646
O10 K1 Si4 136.30(8) 6_576 .
O10 K1 Si4 136.39(9) 6_576 2_656
O10 K1 Si6 26.16(7) 6_576 7_576
O10 K1 O1 62.57(10) 6_576 7_576
O11 K1 U1 33.96(7) 1_545 1_545
O11 K1 Si1 21.69(8) 1_545 2_646
O11 K1 Si4 111.22(10) 1_545 .
O11 K1 Si4 107.41(9) 1_545 2_656
O11 K1 Si6 75.35(9) 1_545 7_576
O11 K1 O1 143.19(12) 1_545 7_576
O11 K1 O3 82.16(11) 1_545 2_646
O11 K1 O7 132.07(12) 1_545 2_656
O11 K1 O8 64.02(11) 1_545 7_576
O11 K1 O10 85.13(12) 1_545 6_576
Si3 K2 Si5 49.29(4) 7_576 7_576
Si3 K2 Si6 95.67(5) 7_576 7_586
Si5 K2 Si6 46.63(3) 7_576 7_586
Si6 K2 Si3 125.68(7) . 7_576
Si6 K2 Si5 113.08(6) . 7_576
Si6 K2 Si6 83.30(5) . 7_586
O2 K2 Si3 73.24(8) 7_576 7_576
O2 K2 Si5 24.06(8) 7_576 7_576
O2 K2 Si6 102.68(9) 7_576 .
O2 K2 Si6 23.78(8) 7_576 7_586
O2 K2 O4 81.93(11) 7_576 .
O2 K2 O4 48.49(10) 7_576 7_586
O2 K2 O5 48.18(10) 7_576 7_576
O2 K2 O6 153.71(11) 7_576 7_576
O2 K2 O14 126.61(13) 7_576 7_586
O4 K2 Si3 121.02(8) 7_586 7_576
O4 K2 Si3 102.76(9) . 7_576
O4 K2 Si5 71.94(7) 7_586 7_576
O4 K2 Si5 87.06(8) . 7_576
O4 K2 Si6 25.36(6) 7_586 7_586
O4 K2 Si6 68.69(8) . 7_586
O4 K2 Si6 68.95(7) 7_586 .
O4 K2 Si6 27.28(7) . .
O4 K2 O4 65.38(11) . 7_586
O4 K2 O5 101.46(11) . 7_576
O4 K2 O6 111.45(11) . 7_576
O4 K2 O14 108.03(11) . 7_586
O5 K2 Si3 25.84(7) 7_576 7_576
O5 K2 Si5 25.08(7) 7_576 7_576
O5 K2 Si6 128.67(9) 7_576 .
O5 K2 Si6 71.51(7) 7_576 7_586
O5 K2 O4 96.64(10) 7_576 7_586
O5 K2 O6 105.82(10) 7_576 7_576
O5 K2 O14 148.98(12) 7_576 7_586
O6 K2 Si3 81.56(8) 7_576 7_576
O6 K2 Si5 130.64(8) 7_576 7_576
O6 K2 Si6 177.20(9) 7_576 7_586
O6 K2 Si6 97.98(8) 7_576 .
O6 K2 O4 157.40(10) 7_576 7_586
O8 K2 Si3 146.66(11) . 7_576
O8 K2 Si5 134.55(10) . 7_576
O8 K2 Si6 94.34(9) . 7_586
O8 K2 Si6 25.31(8) . .
O8 K2 O2 117.49(12) . 7_576
O8 K2 O4 72.59(11) . 7_586
O8 K2 O4 52.39(10) . .
O8 K2 O5 153.82(12) . 7_576
O8 K2 O6 87.81(11) . 7_576
O8 K2 O9 128.15(13) . 7_576
O8 K2 O14 56.18(11) . 7_586
O9 K2 Si3 23.74(8) 7_576 7_576
O9 K2 Si5 71.97(8) 7_576 7_576
O9 K2 Si6 114.76(10) 7_576 .
O9 K2 Si6 117.00(9) 7_576 7_586
O9 K2 O2 96.02(11) 7_576 7_576
O9 K2 O4 141.56(12) 7_576 7_586
O9 K2 O4 99.99(12) 7_576 .
O9 K2 O5 49.54(10) 7_576 7_576
O9 K2 O6 60.20(10) 7_576 7_576
O9 K2 O14 131.02(13) 7_576 7_586
O14 K2 Si3 145.10(10) 7_586 7_576
O14 K2 Si5 146.60(11) 7_586 7_576
O14 K2 Si6 81.44(9) 7_586 .
O14 K2 Si6 110.42(10) 7_586 7_586
O14 K2 O4 87.20(11) 7_586 7_586
O14 K2 O6 72.28(11) 7_586 7_576
K1 U1 K1 122.41(4) 1_565 .
K1 U1 K2 60.36(3) 1_565 7_586
K1 U1 K2 173.65(4) 1_565 7_576
K1 U1 K2 173.53(3) . 7_586
K2 U1 K1 59.60(3) 7_576 .
K2 U1 K2 116.96(4) 7_576 7_586
O1 U1 K1 54.74(10) 7_576 .
O1 U1 K1 110.07(11) 7_576 1_565
O1 U1 K2 65.61(10) 7_576 7_576
O1 U1 K2 119.18(10) 7_576 7_586
O1 U1 O6 92.07(14) 7_576 .
O1 U1 O8 90.08(14) 7_576 7_586
O6 U1 K1 130.10(10) . 1_565
O6 U1 K1 41.04(10) . .
O6 U1 K2 55.80(10) . 7_576
O6 U1 K2 142.91(10) . 7_586
O6 U1 O8 176.39(14) . 7_586
O8 U1 K1 139.67(10) 7_586 .
O8 U1 K1 46.32(10) 7_586 1_565
O8 U1 K2 127.80(10) 7_586 7_576
O8 U1 K2 36.90(10) 7_586 7_586
O9 U1 K1 102.13(10) . .
O9 U1 K1 134.13(10) . 1_565
O9 U1 K2 74.21(10) . 7_586
O9 U1 K2 42.74(10) . 7_576
O9 U1 O1 85.67(14) . 7_576
O9 U1 O6 90.07(14) . .
O9 U1 O8 92.99(14) . 7_586
O9 U1 O11 175.13(15) . .
O11 U1 K1 77.14(10) . .
O11 U1 K1 45.70(10) . 1_565
O11 U1 K2 106.04(10) . 7_586
O11 U1 K2 136.73(10) . 7_576
O11 U1 O1 90.04(15) . 7_576
O11 U1 O6 92.39(14) . .
O11 U1 O8 84.70(14) . 7_586
O14 U1 K1 136.32(15) . .
O14 U1 K1 64.67(13) . 1_565
O14 U1 K2 49.82(15) . 7_586
O14 U1 K2 118.68(13) . 7_576
O14 U1 O1 168.91(17) . 7_576
O14 U1 O6 98.69(17) . .
O14 U1 O8 79.32(17) . 7_586
O14 U1 O9 91.58(17) . .
O14 U1 O11 92.20(17) . .
O7 Si1 K1 145.88(15) . 2_666
O11 Si1 K1 41.80(15) 2_656 2_666
O11 Si1 O7 110.9(2) 2_656 .
O11 Si1 O12 112.7(2) 2_656 5_686
O11 Si1 O15 111.8(2) 2_656 .
O12 Si1 K1 104.43(15) 5_686 2_666
O12 Si1 O7 106.4(2) 5_686 .
O15 Si1 K1 75.91(18) . 2_666
O15 Si1 O7 108.8(2) . .
O15 Si1 O12 105.9(2) . 5_686
O13 Si2 O3 108.5(2) . .
O14 Si2 O3 110.6(2) . .
O14 Si2 O13 111.3(3) . .
O14 Si2 O15 113.4(3) . .
O15 Si2 O3 105.4(2) . .
O15 Si2 O13 107.3(3) . .
O4 Si3 K2 129.39(15) . 7_576
O5 Si3 K2 61.26(15) . 7_576
O5 Si3 O4 110.1(2) . .
O5 Si3 O12 108.7(2) . .
O9 Si3 K2 47.56(15) . 7_576
O9 Si3 O4 110.7(2) . .
O9 Si3 O5 108.7(2) . .
O9 Si3 O12 114.2(2) . .
O12 Si3 K2 126.05(15) . 7_576
O12 Si3 O4 104.3(2) . .
K1 Si4 K1 83.00(6) 2_656 .
O3 Si4 K1 52.60(14) 1_545 2_656
O3 Si4 K1 69.59(15) 1_545 .
O6 Si4 K1 120.07(16) . 2_656
O6 Si4 K1 43.90(15) . .
O6 Si4 O3 110.7(2) . 1_545
O6 Si4 O7 114.3(2) . .
O6 Si4 O13 110.8(2) . 5_686
O7 Si4 K1 50.55(14) . 2_656
O7 Si4 K1 109.58(15) . .
O7 Si4 O3 102.3(2) . 1_545
O13 Si4 K1 139.94(19) 5_686 .
O13 Si4 K1 129.12(19) 5_686 2_656
O13 Si4 O3 108.4(2) 5_686 1_545
O13 Si4 O7 109.8(2) 5_686 .
O1 Si5 K2 115.90(16) . 7_576
O1 Si5 O2 111.7(2) . .
O1 Si5 O5 116.1(2) . .
O1 Si5 O10 113.7(2) . .
O2 Si5 K2 46.14(14) . 7_576
O5 Si5 K2 58.85(15) . 7_576
O5 Si5 O2 102.3(2) . .
O5 Si5 O10 106.5(2) . .
O10 Si5 K2 129.35(16) . 7_576
O10 Si5 O2 105.3(2) . .
K1 Si6 K2 161.74(6) 7_576 7_586
K2 Si6 K1 69.28(5) . 7_576
K2 Si6 K2 96.70(5) . 7_586
O2 Si6 K1 136.60(15) 1_565 7_576
O2 Si6 K2 131.26(15) 1_565 .
O2 Si6 K2 45.53(14) 1_565 7_586
O4 Si6 K1 115.39(15) . 7_576
O4 Si6 K2 61.31(14) . .
O4 Si6 K2 63.84(14) . 7_586
O4 Si6 O2 107.5(2) . 1_565
O8 Si6 K1 48.84(14) . 7_576
O8 Si6 K2 47.86(14) . .
O8 Si6 K2 113.12(15) . 7_586
O8 Si6 O2 111.3(2) . 1_565
O8 Si6 O4 108.6(2) . .
O8 Si6 O10 110.6(2) . 4
O10 Si6 K1 62.67(15) 4 7_576
O10 Si6 K2 118.43(16) 4 .
O10 Si6 K2 135.59(16) 4 7_586
O10 Si6 O2 110.1(2) 4 1_565
O10 Si6 O4 108.5(2) 4 .
U1 O1 K1 92.36(12) 7_576 7_576
Si5 O1 K1 134.2(2) . 7_576
Si5 O1 U1 131.5(2) . 7_576
Si5 O2 K2 109.80(18) . 7_576
Si6 O2 K2 110.69(18) 1_545 7_576
Si6 O2 Si5 132.7(2) 1_545 .
Si2 O3 K1 121.54(18) . 2_666
Si4 O3 K1 102.10(17) 1_565 2_666
Si4 O3 Si2 133.6(2) 1_565 .
K2 O4 K2 114.62(11) . 7_586
Si3 O4 K2 97.08(16) . 7_586
Si3 O4 K2 127.75(19) . .
Si6 O4 K2 90.80(16) . 7_586
Si6 O4 K2 91.41(15) . .
Si6 O4 Si3 130.2(2) . .
Si3 O5 K2 92.90(17) . 7_576
Si5 O5 K2 96.07(17) . 7_576
Si5 O5 Si3 150.5(3) . .
K1 O6 K2 81.51(10) . 7_576
U1 O6 K1 107.64(14) . .
U1 O6 K2 90.69(12) . 7_576
Si4 O6 K1 113.45(19) . .
Si4 O6 K2 105.87(19) . 7_576
Si4 O6 U1 137.4(2) . .
Si1 O7 K1 118.01(18) . 2_656
Si1 O7 Si4 135.8(3) . .
Si4 O7 K1 104.43(18) . 2_656
K2 O8 K1 93.51(12) . 7_576
U1 O8 K1 98.68(13) 7_586 7_576
U1 O8 K2 113.24(14) 7_586 .
Si6 O8 K1 106.64(18) . 7_576
Si6 O8 K2 106.83(18) . .
Si6 O8 U1 130.6(2) . 7_586
U1 O9 K2 105.67(14) . 7_576
Si3 O9 K2 108.70(19) . 7_576
Si3 O9 U1 145.5(2) . .
Si5 O10 K1 103.26(18) . 6_575
Si5 O10 Si6 149.3(3) . 4_545
Si6 O10 K1 91.17(16) 4_545 6_575
U1 O11 K1 100.34(13) . 1_565
Si1 O11 K1 116.51(19) 2_656 1_565
Si1 O11 U1 141.7(2) 2_656 .
Si1 O12 Si3 136.9(3) 5_686 .
Si2 O13 Si4 176.6(4) . 5_686
U1 O14 K2 99.04(16) . 7_586
Si2 O14 K2 110.1(3) . 7_586
Si2 O14 U1 150.6(4) . .
Si2 O15 Si1 158.6(4) . .

loop_
_geom_bond_atom_site_label_1
_geom_bond_atom_site_label_2
_geom_bond_distance
_geom_bond_site_symmetry_2
K1 U1 3.9361(16) 1_545
K1 Si1 3.845(2) 2_646
K1 Si4 3.728(2) 2_656
K1 Si4 3.788(2) .
K1 Si6 3.665(2) 7_576
K1 O1 3.396(4) 7_576
K1 O3 3.029(4) 2_646
K1 O6 2.863(4) .
K1 O7 2.972(4) 2_656
K1 O8 2.880(4) 7_576
K1 O10 3.256(4) 6_576
K1 O11 2.864(4) 1_545
K2 Si3 3.713(2) 7_576
K2 Si5 3.788(2) 7_576
K2 Si6 3.555(2) .
K2 Si6 3.805(2) 7_586
K2 O2 2.903(4) 7_576
K2 O4 3.416(4) 7_586
K2 O4 3.119(4) .
K2 O5 3.260(4) 7_576
K2 O6 3.394(4) 7_576
K2 O8 2.754(4) .
K2 O9 2.893(4) 7_576
K2 O14 3.260(6) 7_586
U1 K1 3.9361(16) 1_565
U1 K2 4.1041(19) 7_576
U1 K2 4.2148(17) 7_586
U1 O1 2.259(4) 7_576
U1 O6 2.266(4) .
U1 O8 2.284(4) 7_586
U1 O9 2.232(4) .
U1 O11 2.235(4) .
U1 O14 2.207(4) .
Si1 K1 3.845(2) 2_666
Si1 O7 1.624(4) .
Si1 O11 1.588(4) 2_656
Si1 O12 1.623(4) 5_686
Si1 O15 1.601(4) .
Si2 O3 1.630(4) .
Si2 O13 1.597(4) .
Si2 O14 1.573(4) .
Si2 O15 1.591(4) .
Si3 K2 3.713(2) 7_576
Si3 O4 1.636(4) .
Si3 O5 1.621(4) .
Si3 O9 1.578(4) .
Si3 O12 1.623(4) .
Si4 K1 3.728(2) 2_656
Si4 O3 1.629(4) 1_545
Si4 O6 1.590(4) .
Si4 O7 1.628(4) .
Si4 O13 1.602(4) 5_686
Si5 K2 3.788(2) 7_576
Si5 O1 1.588(4) .
Si5 O2 1.642(4) .
Si5 O5 1.615(4) .
Si5 O10 1.616(4) .
Si6 K1 3.665(2) 7_576
Si6 K2 3.805(2) 7_586
Si6 O2 1.640(4) 1_565
Si6 O4 1.630(4) .
Si6 O8 1.588(4) .
Si6 O10 1.616(4) 4
O1 K1 3.396(4) 7_576
O1 U1 2.259(4) 7_576
O2 K2 2.903(4) 7_576
O2 Si6 1.640(4) 1_545
O3 K1 3.029(4) 2_666
O3 Si4 1.629(4) 1_565
O4 K2 3.416(4) 7_586
O5 K2 3.260(4) 7_576
O6 K2 3.394(4) 7_576
O7 K1 2.972(4) 2_656
O8 K1 2.880(4) 7_576
O8 U1 2.284(4) 7_586
O9 K2 2.893(4) 7_576
O10 K1 3.256(4) 6_575
O10 Si6 1.616(4) 4_545
O11 K1 2.864(4) 1_565
O11 Si1 1.588(4) 2_656
O12 Si1 1.623(4) 5_686
O13 Si4 1.602(4) 5_686
O14 K2 3.261(6) 7_586
